data_4073616
loop_
_publ_author_name
'Fischer, Paul J.'
'Herm, Zoey R.'
'Kucera, Benjamin E.'

_publ_section_title
;
 [(2-(Trimethylammonium)ethyl)cyclopentadienyl]tricarbonylmetalates:&#x00A0;
 Group VI Metal Zwitterions
;
_journal_issue 18
_journal_name_full Organometallics
_journal_page_first 4680
_journal_paper_doi 10.1021/om700497z
_journal_volume 26
_journal_year 2007
_chemical_formula_moiety 'C13 H17 I N O3 W, I'
_chemical_formula_sum 'C13 H17 I2 N O3 W'
_chemical_formula_weight 672.93
_chemical_name_common 06188
_chemical_name_systematic
; 
 ? 
;
_space_group_IT_number 14
_symmetry_cell_setting monoclinic
_symmetry_space_group_name_Hall '-P 2ybc'
_symmetry_space_group_name_H-M 'P 1 21/c 1'
_atom_sites_solution_hydrogens geom
_atom_sites_solution_primary direct
_atom_sites_solution_secondary difmap
_audit_creation_method SHELXL-97
_cell_angle_alpha 90.00
_cell_angle_beta 91.1890(10)
_cell_angle_gamma 90.00
_cell_formula_units_Z 4
_cell_length_a 13.0362(10)
_cell_length_b 10.1280(8)
_cell_length_c 13.9445(11)
_cell_measurement_reflns_used 3901
_cell_measurement_temperature 173(2)
_cell_measurement_theta_max 27.46
_cell_measurement_theta_min 2.49
_cell_volume 1840.7(2)
_computing_cell_refinement 'SAINT, Bruker'
_computing_data_collection 'SMART, Bruker'
_computing_data_reduction 'SAINT, Bruker'
_computing_molecular_graphics 'SHELXTL, Bruker'
_computing_publication_material 'Bruker SHELXTL'
_computing_structure_refinement 'SHELXL-97 (Sheldrick, 1997)'
_computing_structure_solution 'SHELXS-97 (Sheldrick, 1990)'
_diffrn_ambient_temperature 173(2)
_diffrn_measured_fraction_theta_full 0.994
_diffrn_measured_fraction_theta_max 0.994
_diffrn_measurement_device_type 'Siemens SMART Platform CCD'
_diffrn_measurement_method 'area detector, omega scans per phi'
_diffrn_radiation_monochromator graphite
_diffrn_radiation_source 'normal-focus sealed tube'
_diffrn_radiation_type MoK\a
_diffrn_radiation_wavelength 0.71073
_diffrn_reflns_av_R_equivalents 0.0295
_diffrn_reflns_av_sigmaI/netI 0.0204
_diffrn_reflns_limit_h_max 16
_diffrn_reflns_limit_h_min -16
_diffrn_reflns_limit_k_max 13
_diffrn_reflns_limit_k_min -12
_diffrn_reflns_limit_l_max 18
_diffrn_reflns_limit_l_min -18
_diffrn_reflns_number 21315
_diffrn_reflns_theta_full 27.49
_diffrn_reflns_theta_max 27.49
_diffrn_reflns_theta_min 1.56
_exptl_absorpt_coefficient_mu 9.635
_exptl_absorpt_correction_T_max 0.3259
_exptl_absorpt_correction_T_min 0.1602
_exptl_absorpt_correction_type multi-scan
_exptl_absorpt_process_details 'SADABS, R. Blessing, 1995'
_exptl_crystal_colour red
_exptl_crystal_density_diffrn 2.428
_exptl_crystal_density_meas 0
_exptl_crystal_density_method 'not measured'
_exptl_crystal_description block
_exptl_crystal_F_000 1224
_exptl_crystal_size_max 0.30
_exptl_crystal_size_mid 0.15
_exptl_crystal_size_min 0.15
_refine_diff_density_max 0.534
_refine_diff_density_min -1.125
_refine_diff_density_rms 0.139
_refine_ls_extinction_method none
_refine_ls_goodness_of_fit_ref 1.035
_refine_ls_hydrogen_treatment constr
_refine_ls_matrix_type full
_refine_ls_number_parameters 184
_refine_ls_number_reflns 4192
_refine_ls_number_restraints 0
_refine_ls_restrained_S_all 1.035
_refine_ls_R_factor_all 0.0215
_refine_ls_R_factor_gt 0.0194
_refine_ls_shift/su_max 0.002
_refine_ls_shift/su_mean 0.000
_refine_ls_structure_factor_coef Fsqd
_refine_ls_weighting_details 'calc w=1/[\s^2^(Fo^2^)+(0.0169P)^2^+4.5683P] where P=(Fo^2^+2Fc^2^)/3'
_refine_ls_weighting_scheme calc
_refine_ls_wR_factor_gt 0.0437
_refine_ls_wR_factor_ref 0.0446
_reflns_number_gt 3963
_reflns_number_total 4192
_reflns_threshold_expression >2sigma(I)
_cod_data_source_file om700497z.cif
_cod_data_source_block 12
_cod_depositor_comments
;
The following automatic conversions were performed:

'_symmetry_cell_setting' value 'Monoclinic' changed to 'monoclinic'
according to /home/saulius/struct/CIF-dictionaries/cif_core.dic
dictionary named 'cif_core.dic' version 2.4.1 from 2010-06-29.

Automatic conversion script
Id: cif_fix_values 1715 2011-07-08 13:25:40Z adriana 
;
_cod_original_sg_symbol_H-M P2(1)/c
_cod_database_code 4073616

loop_
_symmetry_equiv_pos_as_xyz
'x, y, z'
'-x, y+1/2, -z+1/2'
'-x, -y, -z'
'x, -y-1/2, z-1/2'

loop_
_atom_site_label
_atom_site_type_symbol
_atom_site_fract_x
_atom_site_fract_y
_atom_site_fract_z
_atom_site_U_iso_or_equiv
_atom_site_adp_type
_atom_site_occupancy
_atom_site_symmetry_multiplicity
_atom_site_calc_flag
_atom_site_refinement_flags
W1 W 0.866346(10) 0.675603(13) 0.848543(9) 0.01931(4) Uani 1 1 d .
I1 I 1.058495(17) 0.60758(2) 0.770375(18) 0.03047(6) Uani 1 1 d .
I2 I 0.435603(18) 0.22446(2) 0.354415(16) 0.02732(6) Uani 1 1 d .
O1 O 1.0224(3) 0.8370(4) 0.9778(2) 0.0545(9) Uani 1 1 d .
O2 O 0.7443(3) 0.9383(3) 0.8791(3) 0.0575(9) Uani 1 1 d .
O3 O 0.8560(2) 0.7826(3) 0.6371(2) 0.0404(7) Uani 1 1 d .
N1 N 0.6322(2) 0.2855(3) 0.6102(2) 0.0226(6) Uani 1 1 d .
C1 C 0.9661(3) 0.7806(4) 0.9302(3) 0.0339(8) Uani 1 1 d .
C2 C 0.7892(3) 0.8427(4) 0.8680(3) 0.0361(9) Uani 1 1 d .
C3 C 0.8611(3) 0.7480(3) 0.7150(3) 0.0260(7) Uani 1 1 d .
C4 C 0.7738(2) 0.4861(3) 0.8043(2) 0.0214(7) Uani 1 1 d .
C5 C 0.8553(3) 0.4423(3) 0.8656(3) 0.0242(7) Uani 1 1 d .
H5 H 0.9097 0.3777 0.8478 0.029 Uiso 1 1 calc R
C6 C 0.8454(3) 0.5021(4) 0.9571(2) 0.0281(8) Uani 1 1 d .
H6 H 0.8895 0.4841 1.0152 0.034 Uiso 1 1 calc R
C7 C 0.7554(3) 0.5812(4) 0.9540(3) 0.0287(8) Uani 1 1 d .
H7 H 0.7238 0.6262 1.0100 0.034 Uiso 1 1 calc R
C8 C 0.7114(3) 0.5713(4) 0.8598(3) 0.0262(7) Uani 1 1 d .
H8 H 0.6436 0.6087 0.8387 0.031 Uiso 1 1 calc R
C9 C 0.7505(3) 0.4445(3) 0.7024(2) 0.0249(7) Uani 1 1 d .
H9A H 0.8152 0.4305 0.6678 0.030 Uiso 1 1 calc R
H9B H 0.7108 0.5144 0.6687 0.030 Uiso 1 1 calc R
C10 C 0.6886(3) 0.3169(3) 0.7037(2) 0.0235(7) Uani 1 1 d .
H10A H 0.7356 0.2429 0.7195 0.028 Uiso 1 1 calc R
H10B H 0.6379 0.3227 0.7554 0.028 Uiso 1 1 calc R
C11 C 0.7023(3) 0.2935(4) 0.5270(3) 0.0363(9) Uani 1 1 d .
H11A H 0.7232 0.3855 0.5175 0.054 Uiso 1 1 calc R
H11B H 0.6666 0.2613 0.4691 0.054 Uiso 1 1 calc R
H11C H 0.7632 0.2391 0.5399 0.054 Uiso 1 1 calc R
C12 C 0.5921(3) 0.1471(4) 0.6175(3) 0.0321(8) Uani 1 1 d .
H12A H 0.5524 0.1253 0.5592 0.048 Uiso 1 1 calc R
H12B H 0.5480 0.1401 0.6733 0.048 Uiso 1 1 calc R
H12C H 0.6498 0.0856 0.6248 0.048 Uiso 1 1 calc R
C13 C 0.5438(3) 0.3778(4) 0.5962(3) 0.0334(9) Uani 1 1 d .
H13A H 0.5694 0.4683 0.5899 0.050 Uiso 1 1 calc R
H13B H 0.4990 0.3724 0.6517 0.050 Uiso 1 1 calc R
H13C H 0.5050 0.3532 0.5380 0.050 Uiso 1 1 calc R

loop_
_atom_site_aniso_label
_atom_site_aniso_U_11
_atom_site_aniso_U_22
_atom_site_aniso_U_33
_atom_site_aniso_U_23
_atom_site_aniso_U_13
_atom_site_aniso_U_12
W1 0.02105(7) 0.01898(7) 0.01788(7) -0.00135(5) 0.00008(5) -0.00220(5)
I1 0.02286(11) 0.03224(13) 0.03652(14) 0.00474(10) 0.00558(10) 0.00057(9)
I2 0.02913(12) 0.02694(12) 0.02591(12) -0.00070(9) 0.00110(9) -0.00212(9)
O1 0.057(2) 0.062(2) 0.0442(19) -0.0168(16) -0.0084(16) -0.0241(17)
O2 0.060(2) 0.0328(17) 0.080(3) -0.0112(16) 0.0172(19) 0.0149(15)
O3 0.0438(17) 0.0481(17) 0.0289(15) 0.0105(13) -0.0052(12) -0.0011(14)
N1 0.0253(14) 0.0193(14) 0.0230(14) -0.0045(11) -0.0025(11) -0.0017(11)
C1 0.038(2) 0.037(2) 0.0270(19) -0.0057(16) 0.0040(16) -0.0075(17)
C2 0.035(2) 0.035(2) 0.038(2) -0.0045(17) 0.0063(17) -0.0001(17)
C3 0.0249(17) 0.0239(17) 0.0291(19) 0.0015(14) -0.0014(14) -0.0010(13)
C4 0.0203(15) 0.0204(16) 0.0235(16) -0.0007(13) 0.0016(13) -0.0058(12)
C5 0.0263(17) 0.0188(16) 0.0276(17) 0.0020(13) -0.0006(14) -0.0048(13)
C6 0.038(2) 0.0268(18) 0.0195(16) 0.0064(13) -0.0027(15) -0.0082(15)
C7 0.0285(18) 0.035(2) 0.0224(17) -0.0035(15) 0.0086(14) -0.0101(15)
C8 0.0191(16) 0.0296(18) 0.0299(18) -0.0024(14) 0.0021(14) -0.0050(14)
C9 0.0266(17) 0.0271(18) 0.0210(16) -0.0015(13) 0.0013(14) -0.0053(14)
C10 0.0233(16) 0.0233(17) 0.0236(17) -0.0016(13) -0.0040(13) -0.0011(13)
C11 0.043(2) 0.039(2) 0.0272(19) -0.0098(16) 0.0060(17) -0.0094(18)
C12 0.035(2) 0.0216(17) 0.040(2) -0.0034(15) -0.0004(17) -0.0060(15)
C13 0.035(2) 0.0282(19) 0.037(2) -0.0065(16) -0.0127(17) 0.0075(16)

loop_
_atom_type_symbol
_atom_type_description
_atom_type_scat_dispersion_real
_atom_type_scat_dispersion_imag
_atom_type_scat_source
C C 0.0033 0.0016 'International Tables Vol C Tables 4.2.6.8 and 6.1.1.4'
H H 0.0000 0.0000 'International Tables Vol C Tables 4.2.6.8 and 6.1.1.4'
N N 0.0061 0.0033 'International Tables Vol C Tables 4.2.6.8 and 6.1.1.4'
O O 0.0106 0.0060 'International Tables Vol C Tables 4.2.6.8 and 6.1.1.4'
I I -0.4742 1.8119 'International Tables Vol C Tables 4.2.6.8 and 6.1.1.4'
W W -0.8490 6.8722 'International Tables Vol C Tables 4.2.6.8 and 6.1.1.4'

loop_
_geom_angle_atom_site_label_1
_geom_angle_atom_site_label_2
_geom_angle_atom_site_label_3
_geom_angle
C2 W1 C3 78.91(16)
C2 W1 C1 78.26(17)
C3 W1 C1 109.96(16)
C2 W1 C8 86.20(15)
C3 W1 C8 102.73(14)
C1 W1 C8 139.97(15)
C2 W1 C7 86.53(16)
C3 W1 C7 137.73(14)
C1 W1 C7 105.43(14)
C8 W1 C7 36.27(13)
C2 W1 C6 118.97(16)
C3 W1 C6 151.09(14)
C1 W1 C6 96.52(15)
C8 W1 C6 59.56(13)
C7 W1 C6 35.71(14)
C2 W1 C4 118.26(15)
C3 W1 C4 92.75(13)
C1 W1 C4 154.72(15)
C8 W1 C4 35.84(12)
C7 W1 C4 59.95(12)
C6 W1 C4 59.23(12)
C2 W1 C5 143.03(15)
C3 W1 C5 117.13(13)
C1 W1 C5 120.49(15)
C8 W1 C5 58.62(12)
C7 W1 C5 58.79(13)
C6 W1 C5 35.04(12)
C4 W1 C5 35.00(11)
C2 W1 I1 135.38(12)
C3 W1 I1 75.21(10)
C1 W1 I1 77.31(12)
C8 W1 I1 134.59(9)
C7 W1 I1 135.97(10)
C6 W1 I1 100.49(10)
C4 W1 I1 98.84(8)
C5 W1 I1 81.54(9)
C13 N1 C11 110.4(3)
C13 N1 C12 108.9(3)
C11 N1 C12 108.8(3)
C13 N1 C10 109.9(3)
C11 N1 C10 111.2(3)
C12 N1 C10 107.5(3)
O1 C1 W1 178.2(4)
O2 C2 W1 179.6(4)
O3 C3 W1 176.1(3)
C5 C4 C8 106.9(3)
C5 C4 C9 127.9(3)
C8 C4 C9 125.1(3)
C5 C4 W1 73.92(19)
C8 C4 W1 70.00(19)
C9 C4 W1 124.7(2)
C4 C5 C6 109.0(3)
C4 C5 W1 71.08(19)
C6 C5 W1 70.94(19)
C4 C5 H5 125.5
C6 C5 H5 125.5
W1 C5 H5 125.5
C7 C6 C5 107.7(3)
C7 C6 W1 70.4(2)
C5 C6 W1 74.02(19)
C7 C6 H6 126.0
C5 C6 H6 126.0
W1 C6 H6 126.0
C6 C7 C8 107.7(3)
C6 C7 W1 73.9(2)
C8 C7 W1 71.7(2)
C6 C7 H7 125.9
C8 C7 H7 125.9
W1 C7 H7 125.9
C4 C8 C7 108.6(3)
C4 C8 W1 74.17(19)
C7 C8 W1 72.0(2)
C4 C8 H8 125.5
C7 C8 H8 125.5
W1 C8 H8 125.5
C4 C9 C10 108.8(3)
C4 C9 H9A 109.9
C10 C9 H9A 109.9
C4 C9 H9B 109.9
C10 C9 H9B 109.9
H9A C9 H9B 108.3
N1 C10 C9 114.5(3)
N1 C10 H10A 108.6
C9 C10 H10A 108.6
N1 C10 H10B 108.6
C9 C10 H10B 108.6
H10A C10 H10B 107.6
N1 C11 H11A 109.5
N1 C11 H11B 109.5
H11A C11 H11B 109.5
N1 C11 H11C 109.5
H11A C11 H11C 109.5
H11B C11 H11C 109.5
N1 C12 H12A 109.5
N1 C12 H12B 109.5
H12A C12 H12B 109.5
N1 C12 H12C 109.5
H12A C12 H12C 109.5
H12B C12 H12C 109.5
N1 C13 H13A 109.5
N1 C13 H13B 109.5
H13A C13 H13B 109.5
N1 C13 H13C 109.5
H13A C13 H13C 109.5
H13B C13 H13C 109.5

loop_
_geom_bond_atom_site_label_1
_geom_bond_atom_site_label_2
_geom_bond_distance
W1 C2 1.990(4)
W1 C3 2.002(4)
W1 C1 2.014(4)
W1 C8 2.288(3)
W1 C7 2.293(3)
W1 C6 2.340(3)
W1 C4 2.343(3)
W1 C5 2.380(3)
W1 I1 2.8374(3)
O1 C1 1.133(5)
O2 C2 1.143(5)
O3 C3 1.141(4)
N1 C13 1.494(4)
N1 C11 1.494(5)
N1 C12 1.500(4)
N1 C10 1.516(4)
C4 C5 1.420(5)
C4 C8 1.426(5)
C4 C9 1.508(5)
C5 C6 1.421(5)
C5 H5 1.0000
C6 C7 1.421(5)
C6 H6 1.0000
C7 C8 1.426(5)
C7 H7 1.0000
C8 H8 1.0000
C9 C10 1.524(5)
C9 H9A 0.9900
C9 H9B 0.9900
C10 H10A 0.9900
C10 H10B 0.9900
C11 H11A 0.9800
C11 H11B 0.9800
C11 H11C 0.9800
C12 H12A 0.9800
C12 H12B 0.9800
C12 H12C 0.9800
C13 H13A 0.9800
C13 H13B 0.9800
C13 H13C 0.9800

loop_
_geom_torsion_atom_site_label_1
_geom_torsion_atom_site_label_2
_geom_torsion_atom_site_label_3
_geom_torsion_atom_site_label_4
_geom_torsion
C2 W1 C1 O1 125(12)
C3 W1 C1 O1 -162(12)
C8 W1 C1 O1 55(12)
C7 W1 C1 O1 42(12)
C6 W1 C1 O1 6(12)
C4 W1 C1 O1 -9(13)
C5 W1 C1 O1 -21(12)
I1 W1 C1 O1 -93(12)
C3 W1 C2 O2 86(64)
C1 W1 C2 O2 -160(100)
C8 W1 C2 O2 -17(64)
C7 W1 C2 O2 -54(64)
C6 W1 C2 O2 -69(64)
C4 W1 C2 O2 -1(64)
C5 W1 C2 O2 -34(64)
I1 W1 C2 O2 142(100)
C2 W1 C3 O3 -129(5)
C1 W1 C3 O3 158(5)
C8 W1 C3 O3 -45(5)
C7 W1 C3 O3 -56(5)
C6 W1 C3 O3 3(5)
C4 W1 C3 O3 -10(5)
C5 W1 C3 O3 16(5)
I1 W1 C3 O3 88(5)
C2 W1 C4 C5 -144.5(2)
C3 W1 C4 C5 136.7(2)
C1 W1 C4 C5 -17.8(4)
C8 W1 C4 C5 -115.3(3)
C7 W1 C4 C5 -77.4(2)
C6 W1 C4 C5 -35.8(2)
I1 W1 C4 C5 61.2(2)
C2 W1 C4 C8 -29.2(3)
C3 W1 C4 C8 -108.1(2)
C1 W1 C4 C8 97.5(4)
C7 W1 C4 C8 37.8(2)
C6 W1 C4 C8 79.5(2)
C5 W1 C4 C8 115.3(3)
I1 W1 C4 C8 176.47(19)
C2 W1 C4 C9 90.3(3)
C3 W1 C4 C9 11.4(3)
C1 W1 C4 C9 -143.1(3)
C8 W1 C4 C9 119.4(4)
C7 W1 C4 C9 157.3(3)
C6 W1 C4 C9 -161.1(3)
C5 W1 C4 C9 -125.3(4)
I1 W1 C4 C9 -64.1(3)
C8 C4 C5 C6 -1.5(4)
C9 C4 C5 C6 -177.1(3)
W1 C4 C5 C6 61.1(2)
C8 C4 C5 W1 -62.6(2)
C9 C4 C5 W1 121.8(3)
C2 W1 C5 C4 58.4(3)
C3 W1 C5 C4 -50.4(2)
C1 W1 C5 C4 171.3(2)
C8 W1 C5 C4 38.3(2)
C7 W1 C5 C4 81.0(2)
C6 W1 C5 C4 118.9(3)
I1 W1 C5 C4 -118.9(2)
C2 W1 C5 C6 -60.5(3)
C3 W1 C5 C6 -169.3(2)
C1 W1 C5 C6 52.4(3)
C8 W1 C5 C6 -80.6(2)
C7 W1 C5 C6 -37.9(2)
C4 W1 C5 C6 -118.9(3)
I1 W1 C5 C6 122.2(2)
C4 C5 C6 C7 1.5(4)
W1 C5 C6 C7 62.7(2)
C4 C5 C6 W1 -61.2(2)
C2 W1 C6 C7 27.3(3)
C3 W1 C6 C7 -95.9(3)
C1 W1 C6 C7 107.5(2)
C8 W1 C6 C7 -38.3(2)
C4 W1 C6 C7 -80.2(2)
C5 W1 C6 C7 -115.9(3)
I1 W1 C6 C7 -174.30(19)
C2 W1 C6 C5 143.2(2)
C3 W1 C6 C5 20.0(4)
C1 W1 C6 C5 -136.6(2)
C8 W1 C6 C5 77.6(2)
C7 W1 C6 C5 115.9(3)
C4 W1 C6 C5 35.8(2)
I1 W1 C6 C5 -58.3(2)
C5 C6 C7 C8 -0.9(4)
W1 C6 C7 C8 64.2(2)
C5 C6 C7 W1 -65.1(2)
C2 W1 C7 C6 -156.3(2)
C3 W1 C7 C6 134.4(2)
C1 W1 C7 C6 -79.5(2)
C8 W1 C7 C6 115.4(3)
C4 W1 C7 C6 78.0(2)
C5 W1 C7 C6 37.1(2)
I1 W1 C7 C6 8.1(3)
C2 W1 C7 C8 88.3(2)
C3 W1 C7 C8 19.0(3)
C1 W1 C7 C8 165.1(2)
C6 W1 C7 C8 -115.4(3)
C4 W1 C7 C8 -37.4(2)
C5 W1 C7 C8 -78.3(2)
I1 W1 C7 C8 -107.3(2)
C5 C4 C8 C7 1.0(4)
C9 C4 C8 C7 176.7(3)
W1 C4 C8 C7 -64.3(2)
C5 C4 C8 W1 65.2(2)
C9 C4 C8 W1 -119.0(3)
C6 C7 C8 C4 0.0(4)
W1 C7 C8 C4 65.7(2)
C6 C7 C8 W1 -65.7(2)
C2 W1 C8 C4 154.5(2)
C3 W1 C8 C4 76.8(2)
C1 W1 C8 C4 -138.8(3)
C7 W1 C8 C4 -116.2(3)
C6 W1 C8 C4 -78.5(2)
C5 W1 C8 C4 -37.4(2)
I1 W1 C8 C4 -4.9(3)
C2 W1 C8 C7 -89.3(2)
C3 W1 C8 C7 -167.0(2)
C1 W1 C8 C7 -22.6(3)
C6 W1 C8 C7 37.7(2)
C4 W1 C8 C7 116.2(3)
C5 W1 C8 C7 78.8(2)
I1 W1 C8 C7 111.3(2)
C5 C4 C9 C10 83.8(4)
C8 C4 C9 C10 -91.0(4)
W1 C4 C9 C10 -179.7(2)
C13 N1 C10 C9 -71.9(4)
C11 N1 C10 C9 50.6(4)
C12 N1 C10 C9 169.7(3)
C4 C9 C10 N1 162.1(3)
